data_4064440
loop_
_publ_author_name
'Wu, Kai-Qiang'
'Guo, Jian'
'Yan, Jian-Feng'
'Xie, Li&#x2212;Li'
'Xu, Feng-Bo'
'Bai, Sha'
'Nockemann, Peter'
'Yuan, Yao-Feng'

_publ_section_title
;
 Alkynyl-Bridged Ruthenium(II)
 4&#x2032;-Diferrocenyl-2,2&#x2032;:6&#x2032;,2&#x2032;&#x2032;-terpyridine
 Electron Transfer Complexes: Synthesis, Structures, and Electrochemical
 and Spectroscopic Studies
;
_journal_issue 13
_journal_name_full Organometallics
_journal_page_first 3504
_journal_paper_doi 10.1021/om200113d
_journal_volume 30
_journal_year 2011
_chemical_formula_moiety C37H27Fe2N3
_chemical_formula_sum 'C37 H27 Fe2 N3'
_chemical_formula_weight 625.32
_chemical_name_systematic
; 
 ? 
;
_space_group_IT_number 14
_symmetry_cell_setting monoclinic
_symmetry_space_group_name_Hall '-P 2ybc'
_symmetry_space_group_name_H-M 'P 1 21/c 1'
_atom_sites_solution_hydrogens geom
_atom_sites_solution_primary direct
_atom_sites_solution_secondary difmap
_audit_creation_method SHELXL-97
_cell_angle_alpha 90.00
_cell_angle_beta 97.62(3)
_cell_angle_gamma 90.00
_cell_formula_units_Z 8
_cell_length_a 11.259(2)
_cell_length_b 16.246(3)
_cell_length_c 30.429(6)
_cell_measurement_temperature 298(2)
_cell_volume 5516.7(18)
_computing_cell_refinement 'CrystalClear (Rigaku Inc., 2007)'
_computing_data_collection 'CrystalClear (Rigaku Inc., 2007)'
_computing_data_reduction 'CrystalClear (Rigaku Inc., 2007)'
_computing_molecular_graphics 'ORTEX (P.McArdle, 1995)'
_computing_publication_material 'SHELXL-97/2 (Sheldrick,1997)')'
_computing_structure_refinement 'SHELXL-97 (Sheldrick, 1997)'
_computing_structure_solution 'SHELXS-97 (Sheldrick, 1990)'
_diffrn_ambient_temperature 298(2)
_diffrn_detector_area_resol_mean None
_diffrn_measured_fraction_theta_full 0.997
_diffrn_measured_fraction_theta_max 0.997
_diffrn_measurement_device_type CCD
_diffrn_measurement_method dtprofit.ref
_diffrn_radiation_monochromator graphite
_diffrn_radiation_source 'fine-focus sealed tube'
_diffrn_radiation_type MoK\a
_diffrn_radiation_wavelength 0.71073
_diffrn_reflns_av_R_equivalents 0.0745
_diffrn_reflns_av_sigmaI/netI 0.0574
_diffrn_reflns_limit_h_max 12
_diffrn_reflns_limit_h_min -12
_diffrn_reflns_limit_k_max 17
_diffrn_reflns_limit_k_min -18
_diffrn_reflns_limit_l_max 33
_diffrn_reflns_limit_l_min -24
_diffrn_reflns_number 33019
_diffrn_reflns_theta_full 23.26
_diffrn_reflns_theta_max 23.26
_diffrn_reflns_theta_min 3.10
_diffrn_standards_decay_% 'not measured'
_diffrn_standards_interval_count 'not measured'
_diffrn_standards_interval_time 'not measured'
_diffrn_standards_number None
_exptl_absorpt_coefficient_mu 1.085
_exptl_absorpt_correction_T_max 0.342
_exptl_absorpt_correction_T_min 0.329
_exptl_absorpt_correction_type multi-scan
_exptl_crystal_colour Red
_exptl_crystal_density_diffrn 1.506
_exptl_crystal_density_method 'not measured'
_exptl_crystal_description Block
_exptl_crystal_F_000 2576.0
_exptl_crystal_size_max 0.2000
_exptl_crystal_size_mid 0.2000
_exptl_crystal_size_min 0.2000
_refine_diff_density_max 0.665
_refine_diff_density_min -0.558
_refine_diff_density_rms 0.077
_refine_ls_extinction_coef NONE
_refine_ls_extinction_method none
_refine_ls_goodness_of_fit_ref 1.286
_refine_ls_hydrogen_treatment constr
_refine_ls_matrix_type full
_refine_ls_number_parameters 757
_refine_ls_number_reflns 7902
_refine_ls_number_restraints 0
_refine_ls_restrained_S_all 1.286
_refine_ls_R_factor_all 0.0906
_refine_ls_R_factor_gt 0.0823
_refine_ls_shift/su_max 0.004
_refine_ls_shift/su_mean 0.001
_refine_ls_structure_factor_coef Fsqd
_refine_ls_weighting_details 'calc w=1/[\s^2^(Fo^2^)+(0.0343P)^2^+17.2883P] where P=(Fo^2^+2Fc^2^)/3'
_refine_ls_weighting_scheme calc
_refine_ls_wR_factor_gt 0.1578
_refine_ls_wR_factor_ref 0.1617
_reflns_number_gt 7249
_reflns_number_total 7925
_reflns_threshold_expression >2sigma(I)
_cod_data_source_file om200113d_si_002.cif
_cod_data_source_block p21c90
_cod_depositor_comments
;
The following automatic conversions were performed:

'_symmetry_cell_setting' value 'Monoclinic' changed to 'monoclinic'
according to /home/saulius/struct/CIF-dictionaries/cif_core.dic
dictionary named 'cif_core.dic' version 2.4.1 from
2010-06-29.

'_exptl_absorpt_correction_type' value 'Multi-scan'
changed to 'multi-scan' according to
/home/saulius/struct/CIF-dictionaries/cif_core.dic dictionary named
'cif_core.dic' version 2.4.1 from 2010-06-29.

Automatic conversion script
Id: cif_fix_values 1715 2011-07-08 13:25:40Z adriana 
;
_cod_original_sg_symbol_Hall -P2ybc
_cod_original_sg_symbol_H-M P21/c
_cod_original_formula_sum C37H27Fe2N3
_cod_database_code 4064440

loop_
_symmetry_equiv_pos_as_xyz
'x, y, z'
'-x, y+1/2, -z+1/2'
'-x, -y, -z'
'x, -y-1/2, z-1/2'

loop_
_atom_site_label
_atom_site_type_symbol
_atom_site_fract_x
_atom_site_fract_y
_atom_site_fract_z
_atom_site_U_iso_or_equiv
_atom_site_adp_type
_atom_site_occupancy
_atom_site_symmetry_multiplicity
_atom_site_calc_flag
_atom_site_refinement_flags
Fe2 Fe 0.70857(8) 0.64661(5) 0.10199(3) 0.0264(2) Uani 1 1 d .
Fe4 Fe 0.77404(8) 0.25513(5) 0.05853(3) 0.0269(2) Uani 1 1 d .
Fe1 Fe 1.24834(9) 0.48566(7) 0.24009(3) 0.0423(3) Uani 1 1 d .
Fe3 Fe 0.76314(9) 0.32764(7) 0.26530(3) 0.0452(3) Uani 1 1 d .
N2 N 1.1984(5) 0.6311(3) 0.07925(16) 0.0294(12) Uani 1 1 d .
N3 N 1.1737(5) 0.8526(3) 0.08497(17) 0.0312(12) Uani 1 1 d .
N6 N 0.4042(5) 0.1462(4) 0.18399(18) 0.0455(16) Uani 1 1 d .
N4 N 0.3370(5) 0.0726(3) -0.04855(17) 0.0316(13) Uani 1 1 d .
N5 N 0.3219(4) 0.1110(3) 0.06708(16) 0.0272(12) Uani 1 1 d .
N1 N 1.1252(5) 0.4174(3) 0.05983(18) 0.0362(13) Uani 1 1 d .
C1 C 1.1446(6) 0.5117(5) 0.1813(2) 0.0410(18) Uani 1 1 d .
C2 C 1.1768(7) 0.4264(5) 0.1837(2) 0.050(2) Uani 1 1 d .
H2 H 1.1243 0.3820 0.1821 0.060 Uiso 1 1 calc R
C3 C 1.3029(7) 0.4223(5) 0.1887(2) 0.052(2) Uani 1 1 d .
H3 H 1.3481 0.3742 0.1907 0.062 Uiso 1 1 calc R
C4 C 1.3494(7) 0.5031(5) 0.1901(2) 0.054(2) Uani 1 1 d .
H4 H 1.4301 0.5172 0.1933 0.065 Uiso 1 1 calc R
C5 C 1.2523(7) 0.5591(5) 0.1859(2) 0.049(2) Uani 1 1 d .
H5 H 1.2576 0.6162 0.1860 0.058 Uiso 1 1 calc R
C6 C 1.1555(7) 0.5077(5) 0.2918(2) 0.051(2) Uani 1 1 d .
H6 H 1.0760 0.5246 0.2899 0.061 Uiso 1 1 calc R
C7 C 1.1964(7) 0.4245(5) 0.2925(2) 0.050(2) Uani 1 1 d .
H7 H 1.1486 0.3777 0.2908 0.059 Uiso 1 1 calc R
C8 C 1.3194(7) 0.4261(5) 0.2961(2) 0.053(2) Uani 1 1 d .
H8 H 1.3690 0.3801 0.2973 0.063 Uiso 1 1 calc R
C9 C 1.3581(8) 0.5082(6) 0.2977(2) 0.062(2) Uani 1 1 d .
H9 H 1.4371 0.5264 0.3003 0.074 Uiso 1 1 calc R
C10 C 1.2537(8) 0.5586(6) 0.2945(2) 0.062(2) Uani 1 1 d .
H10 H 1.2522 0.6159 0.2943 0.074 Uiso 1 1 calc R
C11 C 1.0236(7) 0.5450(5) 0.1740(2) 0.0450(18) Uani 1 1 d .
C12 C 0.9247(7) 0.5749(5) 0.1673(2) 0.0457(19) Uani 1 1 d .
C13 C 0.8093(6) 0.6108(4) 0.1601(2) 0.0361(16) Uani 1 1 d .
C14 C 0.6983(7) 0.5665(4) 0.1530(2) 0.0422(18) Uani 1 1 d .
H14 H 0.6893 0.5098 0.1499 0.051 Uiso 1 1 calc R
C15 C 0.6052(6) 0.6252(5) 0.1514(2) 0.0407(18) Uani 1 1 d .
H15 H 0.5235 0.6139 0.1478 0.049 Uiso 1 1 calc R
C16 C 0.6572(6) 0.7026(5) 0.1562(2) 0.0404(17) Uani 1 1 d .
H16 H 0.6151 0.7519 0.1561 0.048 Uiso 1 1 calc R
C17 C 0.7810(6) 0.6961(5) 0.1614(2) 0.0412(18) Uani 1 1 d .
H17 H 0.8354 0.7394 0.1650 0.049 Uiso 1 1 calc R
C18 C 0.8163(5) 0.6492(4) 0.05322(19) 0.0268(14) Uani 1 1 d .
C19 C 0.7474(6) 0.7221(4) 0.05216(19) 0.0316(15) Uani 1 1 d .
H19 H 0.7778 0.7753 0.0557 0.038 Uiso 1 1 calc R
C20 C 0.6252(6) 0.7009(4) 0.0448(2) 0.0318(15) Uani 1 1 d .
H20 H 0.5609 0.7373 0.0426 0.038 Uiso 1 1 calc R
C21 C 0.6179(6) 0.6139(4) 0.0414(2) 0.0340(16) Uani 1 1 d .
H21 H 0.5477 0.5831 0.0367 0.041 Uiso 1 1 calc R
C22 C 0.7343(5) 0.5824(4) 0.04643(19) 0.0286(15) Uani 1 1 d .
H22 H 0.7548 0.5270 0.0455 0.034 Uiso 1 1 calc R
C23 C 0.9480(5) 0.6441(4) 0.06182(19) 0.0268(14) Uani 1 1 d .
C24 C 1.0055(5) 0.5682(4) 0.06137(19) 0.0282(15) Uani 1 1 d .
H24 H 0.9609 0.5205 0.0550 0.034 Uiso 1 1 calc R
C25 C 1.1293(5) 0.5639(4) 0.07039(18) 0.0260(14) Uani 1 1 d .
C26 C 1.1933(6) 0.4844(4) 0.0702(2) 0.0280(15) Uani 1 1 d .
C27 C 1.1811(7) 0.3443(4) 0.0599(2) 0.0454(19) Uani 1 1 d .
H27 H 1.1353 0.2975 0.0525 0.054 Uiso 1 1 calc R
C28 C 1.3018(7) 0.3357(4) 0.0705(2) 0.0433(18) Uani 1 1 d .
H28 H 1.3370 0.2839 0.0703 0.052 Uiso 1 1 calc R
C29 C 1.3717(7) 0.4043(4) 0.0816(2) 0.0436(18) Uani 1 1 d .
H29 H 1.4540 0.3994 0.0895 0.052 Uiso 1 1 calc R
C30 C 1.3171(6) 0.4803(4) 0.0807(2) 0.0337(16) Uani 1 1 d .
H30 H 1.3621 0.5278 0.0870 0.040 Uiso 1 1 calc R
C31 C 1.1439(5) 0.7054(4) 0.07817(19) 0.0259(14) Uani 1 1 d .
C32 C 1.0201(5) 0.7141(4) 0.07001(19) 0.0278(14) Uani 1 1 d .
H32 H 0.9854 0.7660 0.0700 0.033 Uiso 1 1 calc R
C33 C 1.2251(5) 0.7779(4) 0.08606(19) 0.0265(14) Uani 1 1 d .
C34 C 1.3486(6) 0.7685(4) 0.0909(2) 0.0310(15) Uani 1 1 d .
H34 H 1.3822 0.7162 0.0916 0.037 Uiso 1 1 calc R
C35 C 1.4217(6) 0.8376(4) 0.0945(2) 0.0344(16) Uani 1 1 d .
H35 H 1.5046 0.8323 0.0976 0.041 Uiso 1 1 calc R
C36 C 1.3692(6) 0.9139(4) 0.0935(2) 0.0322(15) Uani 1 1 d .
H36 H 1.4157 0.9614 0.0955 0.039 Uiso 1 1 calc R
C37 C 1.2464(6) 0.9184(4) 0.0894(2) 0.0335(16) Uani 1 1 d .
H37 H 1.2115 0.9702 0.0898 0.040 Uiso 1 1 calc R
C38 C 0.6246(6) 0.3366(5) 0.2159(2) 0.0390(17) Uani 1 1 d .
C39 C 0.6111(6) 0.2659(5) 0.2422(2) 0.049(2) Uani 1 1 d .
H39 H 0.6056 0.2120 0.2319 0.059 Uiso 1 1 calc R
C40 C 0.6074(6) 0.2903(6) 0.2865(2) 0.054(2) Uani 1 1 d .
H40 H 0.5996 0.2558 0.3103 0.065 Uiso 1 1 calc R
C41 C 0.6177(7) 0.3772(6) 0.2879(2) 0.063(3) Uani 1 1 d .
H41 H 0.6180 0.4098 0.3131 0.075 Uiso 1 1 calc R
C42 C 0.6273(7) 0.4055(5) 0.2452(2) 0.053(2) Uani 1 1 d .
H42 H 0.6343 0.4604 0.2371 0.064 Uiso 1 1 calc R
C43 C 0.9117(7) 0.3140(7) 0.2348(3) 0.070(3) Uani 1 1 d .
H43 H 0.9133 0.3053 0.2047 0.084 Uiso 1 1 calc R
C44 C 0.9106(7) 0.2519(7) 0.2669(3) 0.071(3) Uani 1 1 d .
H44 H 0.9115 0.1955 0.2617 0.085 Uiso 1 1 calc R
C45 C 0.9078(7) 0.2902(8) 0.3086(3) 0.073(3) Uani 1 1 d .
H45 H 0.9061 0.2630 0.3354 0.087 Uiso 1 1 calc R
C46 C 0.9080(7) 0.3770(8) 0.3027(3) 0.078(3) Uani 1 1 d .
H46 H 0.9070 0.4166 0.3247 0.093 Uiso 1 1 calc R
C47 C 0.9101(8) 0.3921(8) 0.2557(3) 0.081(3) Uani 1 1 d .
H47 H 0.9102 0.4432 0.2419 0.097 Uiso 1 1 calc R
C48 C 0.6444(6) 0.3397(4) 0.1703(2) 0.0414(17) Uani 1 1 d .
C49 C 0.6698(6) 0.3440(4) 0.1332(2) 0.0368(17) Uani 1 1 d .
C50 C 0.7068(6) 0.3505(4) 0.0907(2) 0.0320(15) Uani 1 1 d .
C51 C 0.8266(6) 0.3689(4) 0.0819(2) 0.0327(15) Uani 1 1 d .
H51 H 0.8920 0.3804 0.1030 0.039 Uiso 1 1 calc R
C52 C 0.8274(6) 0.3662(4) 0.0356(2) 0.0341(16) Uani 1 1 d .
H52 H 0.8938 0.3751 0.0210 0.041 Uiso 1 1 calc R
C53 C 0.7098(6) 0.3475(4) 0.0150(2) 0.0328(15) Uani 1 1 d .
H53 H 0.6856 0.3432 -0.0153 0.039 Uiso 1 1 calc R
C54 C 0.6363(6) 0.3367(4) 0.0486(2) 0.0324(15) Uani 1 1 d .
H54 H 0.5555 0.3229 0.0442 0.039 Uiso 1 1 calc R
C55 C 0.6993(6) 0.1420(4) 0.0657(2) 0.0293(15) Uani 1 1 d .
C56 C 0.7888(6) 0.1603(4) 0.1019(2) 0.0347(16) Uani 1 1 d .
H56 H 0.7766 0.1636 0.1314 0.042 Uiso 1 1 calc R
C57 C 0.8993(6) 0.1726(4) 0.0857(2) 0.0379(17) Uani 1 1 d .
H57 H 0.9720 0.1847 0.1027 0.046 Uiso 1 1 calc R
C58 C 0.8801(6) 0.1632(4) 0.0388(2) 0.0338(16) Uani 1 1 d .
H58 H 0.9377 0.1685 0.0198 0.041 Uiso 1 1 calc R
C59 C 0.7563(5) 0.1441(4) 0.0262(2) 0.0310(15) Uani 1 1 d .
H59 H 0.7193 0.1346 -0.0026 0.037 Uiso 1 1 calc R
C60 C 0.5697(5) 0.1296(4) 0.0669(2) 0.0258(14) Uani 1 1 d .
C61 C 0.4943(5) 0.1093(4) 0.0289(2) 0.0273(14) Uani 1 1 d .
H61 H 0.5259 0.1011 0.0025 0.033 Uiso 1 1 calc R
C62 C 0.3716(5) 0.1009(4) 0.02966(19) 0.0247(14) Uani 1 1 d .
C63 C 0.2885(5) 0.0804(4) -0.0107(2) 0.0268(14) Uani 1 1 d .
C64 C 0.2629(6) 0.0573(4) -0.0856(2) 0.0355(16) Uani 1 1 d .
H64 H 0.2959 0.0516 -0.1118 0.043 Uiso 1 1 calc R
C65 C 0.1411(6) 0.0493(4) -0.0873(2) 0.0377(17) Uani 1 1 d .
H65 H 0.0930 0.0389 -0.1140 0.045 Uiso 1 1 calc R
C66 C 0.0920(6) 0.0572(4) -0.0485(2) 0.0350(16) Uani 1 1 d .
H66 H 0.0098 0.0522 -0.0484 0.042 Uiso 1 1 calc R
C67 C 0.1661(5) 0.0724(4) -0.0098(2) 0.0300(15) Uani 1 1 d .
H67 H 0.1345 0.0775 0.0168 0.036 Uiso 1 1 calc R
C68 C 0.3955(5) 0.1288(4) 0.1045(2) 0.0267(14) Uani 1 1 d .
C69 C 0.5172(5) 0.1393(3) 0.1058(2) 0.0274(14) Uani 1 1 d .
H69 H 0.5643 0.1528 0.1323 0.033 Uiso 1 1 calc R
C70 C 0.3338(6) 0.1382(4) 0.1454(2) 0.0315(15) Uani 1 1 d .
C71 C 0.2103(7) 0.1358(5) 0.1424(2) 0.056(2) Uani 1 1 d .
H71 H 0.1636 0.1290 0.1151 0.067 Uiso 1 1 calc R
C72 C 0.1573(7) 0.1436(6) 0.1805(3) 0.072(3) Uani 1 1 d .
H72 H 0.0743 0.1428 0.1791 0.087 Uiso 1 1 calc R
C73 C 0.2287(7) 0.1525(6) 0.2205(2) 0.064(3) Uani 1 1 d .
H73 H 0.1957 0.1580 0.2468 0.077 Uiso 1 1 calc R
C74 C 0.3493(7) 0.1530(6) 0.2202(3) 0.063(2) Uani 1 1 d .
H74 H 0.3975 0.1586 0.2473 0.076 Uiso 1 1 calc R

loop_
_atom_site_aniso_label
_atom_site_aniso_U_11
_atom_site_aniso_U_22
_atom_site_aniso_U_33
_atom_site_aniso_U_23
_atom_site_aniso_U_13
_atom_site_aniso_U_12
Fe2 0.0257(5) 0.0299(5) 0.0240(5) 0.0025(4) 0.0046(4) -0.0002(4)
Fe4 0.0254(5) 0.0284(5) 0.0275(5) -0.0002(4) 0.0056(4) -0.0030(4)
Fe1 0.0418(6) 0.0552(7) 0.0295(6) 0.0058(5) 0.0035(5) 0.0007(5)
Fe3 0.0334(6) 0.0721(8) 0.0299(6) 0.0054(5) 0.0038(4) -0.0045(5)
N2 0.036(3) 0.031(3) 0.022(3) 0.004(2) 0.007(2) -0.002(3)
N3 0.033(3) 0.031(3) 0.030(3) 0.002(2) 0.005(2) -0.001(3)
N6 0.040(3) 0.071(4) 0.026(3) -0.005(3) 0.007(3) -0.007(3)
N4 0.034(3) 0.029(3) 0.032(3) 0.000(2) 0.004(3) -0.002(2)
N5 0.035(3) 0.022(3) 0.024(3) 0.005(2) 0.000(2) -0.001(2)
N1 0.035(3) 0.032(3) 0.045(3) 0.002(3) 0.014(3) -0.001(3)
C1 0.043(4) 0.053(5) 0.025(4) 0.003(3) 0.001(3) 0.006(4)
C2 0.052(5) 0.062(5) 0.036(4) -0.001(4) 0.005(4) 0.002(4)
C3 0.055(5) 0.063(6) 0.038(4) 0.002(4) 0.004(4) 0.019(4)
C4 0.042(5) 0.074(6) 0.045(5) 0.018(4) 0.004(4) 0.002(4)
C5 0.057(5) 0.057(5) 0.032(4) 0.013(4) 0.007(4) -0.002(4)
C6 0.052(5) 0.073(6) 0.028(4) -0.004(4) 0.007(4) 0.007(5)
C7 0.050(5) 0.062(5) 0.038(4) 0.012(4) 0.009(4) -0.002(4)
C8 0.055(5) 0.071(6) 0.031(4) 0.022(4) 0.005(4) 0.006(4)
C9 0.052(5) 0.095(7) 0.035(5) 0.008(5) -0.004(4) -0.016(5)
C10 0.084(7) 0.067(6) 0.034(4) -0.004(4) 0.008(4) -0.019(5)
C11 0.053(5) 0.051(5) 0.031(4) 0.001(4) 0.005(4) 0.003(4)
C12 0.051(5) 0.057(5) 0.030(4) 0.006(4) 0.009(4) 0.004(4)
C13 0.035(4) 0.051(5) 0.022(3) -0.003(3) 0.004(3) 0.009(4)
C14 0.065(5) 0.038(4) 0.025(4) 0.000(3) 0.011(4) -0.003(4)
C15 0.031(4) 0.062(5) 0.032(4) -0.001(4) 0.016(3) -0.005(4)
C16 0.045(4) 0.049(5) 0.028(4) 0.000(3) 0.007(3) 0.008(4)
C17 0.047(5) 0.050(5) 0.027(4) -0.004(3) 0.004(3) -0.009(4)
C18 0.032(4) 0.027(3) 0.020(3) 0.006(3) 0.003(3) -0.004(3)
C19 0.040(4) 0.032(4) 0.024(3) 0.008(3) 0.011(3) 0.005(3)
C20 0.029(4) 0.040(4) 0.026(4) 0.004(3) 0.004(3) 0.004(3)
C21 0.028(4) 0.049(4) 0.025(3) 0.005(3) 0.002(3) -0.001(3)
C22 0.033(4) 0.027(4) 0.027(4) -0.006(3) 0.006(3) -0.001(3)
C23 0.032(4) 0.028(3) 0.022(3) 0.003(3) 0.008(3) -0.002(3)
C24 0.033(4) 0.027(4) 0.025(3) 0.000(3) 0.008(3) -0.004(3)
C25 0.032(4) 0.030(4) 0.017(3) 0.004(3) 0.005(3) 0.000(3)
C26 0.032(4) 0.029(4) 0.025(3) 0.007(3) 0.009(3) 0.000(3)
C27 0.053(5) 0.032(4) 0.055(5) 0.001(4) 0.017(4) 0.001(4)
C28 0.055(5) 0.033(4) 0.045(4) 0.001(3) 0.017(4) 0.011(4)
C29 0.041(4) 0.050(5) 0.040(4) 0.004(4) 0.006(3) 0.022(4)
C30 0.034(4) 0.038(4) 0.029(4) -0.004(3) 0.004(3) 0.003(3)
C31 0.032(4) 0.025(3) 0.021(3) 0.002(3) 0.008(3) -0.004(3)
C32 0.030(4) 0.028(4) 0.028(3) -0.003(3) 0.011(3) -0.003(3)
C33 0.031(4) 0.028(4) 0.021(3) 0.001(3) 0.006(3) 0.000(3)
C34 0.037(4) 0.029(4) 0.027(3) 0.003(3) 0.005(3) -0.001(3)
C35 0.034(4) 0.044(4) 0.024(3) 0.001(3) 0.000(3) -0.013(3)
C36 0.040(4) 0.026(4) 0.030(4) 0.009(3) 0.004(3) -0.001(3)
C37 0.033(4) 0.029(4) 0.037(4) -0.001(3) 0.003(3) 0.000(3)
C38 0.034(4) 0.058(5) 0.025(4) 0.003(3) 0.005(3) 0.004(4)
C39 0.039(4) 0.067(5) 0.042(5) 0.001(4) 0.014(4) -0.009(4)
C40 0.035(4) 0.094(7) 0.033(4) 0.010(4) 0.009(3) -0.003(4)
C41 0.051(5) 0.112(8) 0.026(4) -0.015(5) 0.004(4) 0.012(5)
C42 0.056(5) 0.063(5) 0.042(5) -0.008(4) 0.012(4) 0.011(4)
C43 0.037(5) 0.125(9) 0.049(5) 0.021(6) 0.010(4) 0.005(5)
C44 0.053(5) 0.102(8) 0.058(6) 0.018(6) 0.007(4) 0.021(5)
C45 0.033(5) 0.144(10) 0.040(5) 0.016(6) 0.000(4) -0.003(6)
C46 0.042(5) 0.137(10) 0.053(6) -0.004(6) 0.004(4) -0.033(6)
C47 0.048(6) 0.123(9) 0.071(7) 0.023(7) 0.006(5) -0.031(6)
C48 0.041(4) 0.047(5) 0.036(4) 0.002(3) 0.004(3) 0.009(4)
C49 0.037(4) 0.040(4) 0.032(4) -0.002(3) 0.000(3) 0.004(3)
C50 0.035(4) 0.035(4) 0.027(4) 0.004(3) 0.007(3) 0.001(3)
C51 0.036(4) 0.023(3) 0.039(4) -0.004(3) 0.003(3) -0.004(3)
C52 0.038(4) 0.031(4) 0.034(4) 0.001(3) 0.010(3) -0.005(3)
C53 0.035(4) 0.030(4) 0.035(4) 0.005(3) 0.009(3) 0.000(3)
C54 0.032(4) 0.034(4) 0.032(4) 0.006(3) 0.006(3) -0.001(3)
C55 0.037(4) 0.022(3) 0.028(3) -0.004(3) 0.001(3) -0.002(3)
C56 0.039(4) 0.033(4) 0.032(4) 0.004(3) 0.005(3) -0.003(3)
C57 0.025(4) 0.041(4) 0.046(4) 0.002(3) -0.004(3) 0.000(3)
C58 0.030(4) 0.029(4) 0.046(4) -0.001(3) 0.015(3) 0.005(3)
C59 0.029(4) 0.032(4) 0.033(4) -0.004(3) 0.009(3) 0.000(3)
C60 0.025(3) 0.025(3) 0.027(3) 0.001(3) 0.003(3) -0.002(3)
C61 0.034(4) 0.023(3) 0.026(3) 0.000(3) 0.007(3) -0.001(3)
C62 0.029(4) 0.021(3) 0.024(3) 0.003(3) 0.004(3) -0.003(3)
C63 0.031(4) 0.023(3) 0.026(3) 0.004(3) 0.004(3) 0.004(3)
C64 0.044(4) 0.035(4) 0.027(4) -0.002(3) 0.002(3) -0.002(3)
C65 0.042(4) 0.033(4) 0.034(4) -0.005(3) -0.011(3) 0.000(3)
C66 0.028(4) 0.031(4) 0.043(4) 0.000(3) -0.007(3) -0.002(3)
C67 0.031(4) 0.022(3) 0.038(4) 0.003(3) 0.009(3) 0.002(3)
C68 0.028(3) 0.027(3) 0.026(3) 0.004(3) 0.007(3) -0.001(3)
C69 0.030(3) 0.023(3) 0.029(4) 0.002(3) 0.002(3) -0.002(3)
C70 0.034(4) 0.033(4) 0.027(4) 0.001(3) 0.002(3) -0.009(3)
C71 0.044(5) 0.093(7) 0.032(4) 0.003(4) 0.011(4) 0.000(4)
C72 0.043(5) 0.136(9) 0.042(5) 0.000(5) 0.022(4) 0.014(5)
C73 0.056(5) 0.113(8) 0.026(4) 0.005(5) 0.015(4) 0.000(5)
C74 0.050(5) 0.101(7) 0.037(5) -0.016(5) 0.006(4) -0.014(5)

loop_
_atom_type_symbol
_atom_type_description
_atom_type_scat_dispersion_real
_atom_type_scat_dispersion_imag
_atom_type_scat_source
C C 0.0033 0.0016 'International Tables Vol C Tables 4.2.6.8 and 6.1.1.4'
H H 0.0000 0.0000 'International Tables Vol C Tables 4.2.6.8 and 6.1.1.4'
N N 0.0061 0.0033 'International Tables Vol C Tables 4.2.6.8 and 6.1.1.4'
Fe Fe 0.3463 0.8444 'International Tables Vol C Tables 4.2.6.8 and 6.1.1.4'

loop_
_geom_angle_atom_site_label_1
_geom_angle_atom_site_label_2
_geom_angle_atom_site_label_3
_geom_angle
C16 Fe2 C18 147.4(3)
C16 Fe2 C22 171.1(3)
C18 Fe2 C22 40.8(2)
C16 Fe2 C14 67.5(3)
C18 Fe2 C14 131.8(3)
C22 Fe2 C14 109.4(3)
C16 Fe2 C19 116.4(3)
C18 Fe2 C19 40.6(2)
C22 Fe2 C19 67.9(3)
C14 Fe2 C19 170.8(3)
C16 Fe2 C17 39.7(3)
C18 Fe2 C17 115.4(3)
C22 Fe2 C17 148.1(3)
C14 Fe2 C17 68.6(3)
C19 Fe2 C17 108.7(3)
C16 Fe2 C15 39.7(3)
C18 Fe2 C15 171.3(3)
C22 Fe2 C15 132.7(3)
C14 Fe2 C15 40.4(3)
C19 Fe2 C15 147.7(3)
C17 Fe2 C15 67.5(3)
C16 Fe2 C21 133.0(3)
C18 Fe2 C21 68.0(2)
C22 Fe2 C21 39.9(2)
C14 Fe2 C21 116.4(3)
C19 Fe2 C21 67.6(3)
C17 Fe2 C21 170.5(3)
C15 Fe2 C21 110.6(3)
C16 Fe2 C13 67.2(3)
C18 Fe2 C13 108.6(2)
C22 Fe2 C13 116.5(3)
C14 Fe2 C13 41.0(3)
C19 Fe2 C13 131.4(3)
C17 Fe2 C13 40.6(3)
C15 Fe2 C13 67.8(3)
C21 Fe2 C13 148.3(3)
C16 Fe2 C20 110.3(3)
C18 Fe2 C20 68.0(2)
C22 Fe2 C20 67.5(3)
C14 Fe2 C20 148.1(3)
C19 Fe2 C20 40.1(2)
C17 Fe2 C20 131.3(3)
C15 Fe2 C20 116.9(3)
C21 Fe2 C20 40.3(3)
C13 Fe2 C20 170.0(3)
C56 Fe4 C54 126.1(3)
C56 Fe4 C50 105.7(3)
C54 Fe4 C50 41.2(2)
C56 Fe4 C51 117.9(3)
C54 Fe4 C51 69.0(3)
C50 Fe4 C51 41.5(2)
C56 Fe4 C57 40.7(3)
C54 Fe4 C57 164.2(3)
C50 Fe4 C57 126.0(3)
C51 Fe4 C57 107.5(3)
C56 Fe4 C55 41.0(2)
C54 Fe4 C55 106.6(3)
C50 Fe4 C55 116.7(3)
C51 Fe4 C55 151.8(3)
C57 Fe4 C55 68.8(3)
C56 Fe4 C58 68.6(3)
C54 Fe4 C58 153.4(3)
C50 Fe4 C58 164.8(3)
C51 Fe4 C58 127.5(3)
C57 Fe4 C58 40.7(3)
C55 Fe4 C58 68.9(3)
C56 Fe4 C59 68.7(3)
C54 Fe4 C59 118.6(3)
C50 Fe4 C59 152.0(2)
C51 Fe4 C59 165.7(2)
C57 Fe4 C59 68.5(3)
C55 Fe4 C59 41.0(2)
C58 Fe4 C59 40.8(2)
C56 Fe4 C52 152.8(3)
C54 Fe4 C52 68.2(3)
C50 Fe4 C52 68.8(3)
C51 Fe4 C52 40.3(2)
C57 Fe4 C52 119.8(3)
C55 Fe4 C52 165.7(3)
C58 Fe4 C52 109.4(3)
C59 Fe4 C52 128.6(3)
C56 Fe4 C53 164.4(3)
C54 Fe4 C53 40.2(2)
C50 Fe4 C53 68.5(3)
C51 Fe4 C53 68.1(3)
C57 Fe4 C53 154.3(3)
C55 Fe4 C53 127.3(3)
C58 Fe4 C53 120.6(3)
C59 Fe4 C53 109.1(3)
C52 Fe4 C53 40.3(2)
C7 Fe1 C8 39.6(3)
C7 Fe1 C10 68.0(3)
C8 Fe1 C10 68.2(4)
C7 Fe1 C6 41.1(3)
C8 Fe1 C6 67.7(3)
C10 Fe1 C6 39.5(3)
C7 Fe1 C3 120.3(3)
C8 Fe1 C3 106.2(3)
C10 Fe1 C3 160.6(4)
C6 Fe1 C3 157.4(3)
C7 Fe1 C4 154.5(3)
C8 Fe1 C4 119.8(3)
C10 Fe1 C4 124.7(4)
C6 Fe1 C4 161.6(4)
C3 Fe1 C4 40.6(3)
C7 Fe1 C9 67.5(3)
C8 Fe1 C9 40.3(3)
C10 Fe1 C9 41.0(3)
C6 Fe1 C9 67.6(3)
C3 Fe1 C9 122.8(3)
C4 Fe1 C9 106.4(3)
C7 Fe1 C2 107.9(3)
C8 Fe1 C2 123.4(3)
C10 Fe1 C2 158.1(4)
C6 Fe1 C2 123.3(3)
C3 Fe1 C2 40.5(3)
C4 Fe1 C2 68.5(3)
C9 Fe1 C2 159.3(4)
C7 Fe1 C5 163.9(3)
C8 Fe1 C5 155.3(3)
C10 Fe1 C5 108.5(3)
C6 Fe1 C5 126.2(3)
C3 Fe1 C5 68.5(3)
C4 Fe1 C5 40.6(3)
C9 Fe1 C5 120.9(3)
C2 Fe1 C5 69.1(3)
C7 Fe1 C1 126.7(3)
C8 Fe1 C1 161.5(3)
C10 Fe1 C1 122.9(3)
C6 Fe1 C1 110.3(3)
C3 Fe1 C1 68.2(3)
C4 Fe1 C1 68.2(3)
C9 Fe1 C1 157.6(4)
C2 Fe1 C1 41.0(3)
C5 Fe1 C1 40.9(3)
C47 Fe3 C42 103.6(4)
C47 Fe3 C38 115.0(3)
C42 Fe3 C38 41.4(3)
C47 Fe3 C41 124.1(5)
C42 Fe3 C41 40.5(3)
C38 Fe3 C41 69.3(3)
C47 Fe3 C46 42.2(3)
C42 Fe3 C46 116.3(4)
C38 Fe3 C46 150.8(4)
C41 Fe3 C46 106.2(4)
C47 Fe3 C39 151.6(4)
C42 Fe3 C39 68.5(3)
C38 Fe3 C39 41.0(3)
C41 Fe3 C39 68.3(3)
C46 Fe3 C39 165.9(3)
C47 Fe3 C43 41.2(4)
C42 Fe3 C43 124.6(3)
C38 Fe3 C43 105.6(3)
C41 Fe3 C43 162.1(4)
C46 Fe3 C43 69.5(4)
C39 Fe3 C43 119.8(4)
C47 Fe3 C40 163.5(4)
C42 Fe3 C40 68.5(3)
C38 Fe3 C40 69.3(3)
C41 Fe3 C40 40.8(3)
C46 Fe3 C40 127.0(3)
C39 Fe3 C40 40.6(3)
C43 Fe3 C40 155.1(4)
C47 Fe3 C45 69.4(4)
C42 Fe3 C45 152.7(4)
C38 Fe3 C45 165.7(4)
C41 Fe3 C45 120.6(3)
C46 Fe3 C45 40.8(4)
C39 Fe3 C45 129.7(4)
C43 Fe3 C45 68.2(3)
C40 Fe3 C45 110.6(3)
C47 Fe3 C44 68.8(4)
C42 Fe3 C44 163.2(3)
C38 Fe3 C44 126.8(3)
C41 Fe3 C44 156.0(4)
C46 Fe3 C44 68.7(4)
C39 Fe3 C44 110.7(4)
C43 Fe3 C44 40.2(3)
C40 Fe3 C44 122.6(4)
C45 Fe3 C44 40.4(3)
C25 N2 C31 118.1(5)
C37 N3 C33 117.5(5)
C70 N6 C74 116.6(6)
C64 N4 C63 117.5(6)
C62 N5 C68 117.7(5)
C26 N1 C27 117.5(6)
C5 C1 C2 108.1(7)
C5 C1 C11 125.5(7)
C2 C1 C11 126.4(7)
C5 C1 Fe1 69.3(4)
C2 C1 Fe1 69.2(4)
C11 C1 Fe1 128.6(5)
C3 C2 C1 107.2(7)
C3 C2 Fe1 69.6(4)
C1 C2 Fe1 69.8(4)
C3 C2 H2 126.4
C1 C2 H2 126.4
Fe1 C2 H2 125.8
C2 C3 C4 108.8(7)
C2 C3 Fe1 69.9(4)
C4 C3 Fe1 69.8(5)
C2 C3 H3 125.6
C4 C3 H3 125.6
Fe1 C3 H3 126.3
C3 C4 C5 108.4(7)
C3 C4 Fe1 69.6(4)
C5 C4 Fe1 69.9(4)
C3 C4 H4 125.8
C5 C4 H4 125.8
Fe1 C4 H4 126.3
C4 C5 C1 107.4(7)
C4 C5 Fe1 69.5(4)
C1 C5 Fe1 69.8(4)
C4 C5 H5 126.3
C1 C5 H5 126.3
Fe1 C5 H5 125.9
C10 C6 C7 108.2(8)
C10 C6 Fe1 70.1(5)
C7 C6 Fe1 69.2(4)
C10 C6 H6 125.9
C7 C6 H6 125.9
Fe1 C6 H6 126.3
C8 C7 C6 107.7(8)
C8 C7 Fe1 70.2(4)
C6 C7 Fe1 69.6(4)
C8 C7 H7 126.2
C6 C7 H7 126.2
Fe1 C7 H7 125.6
C7 C8 C9 109.0(8)
C7 C8 Fe1 70.2(4)
C9 C8 Fe1 70.2(4)
C7 C8 H8 125.5
C9 C8 H8 125.5
Fe1 C8 H8 125.7
C8 C9 C10 107.1(7)
C8 C9 Fe1 69.5(4)
C10 C9 Fe1 69.2(4)
C8 C9 H9 126.4
C10 C9 H9 126.4
Fe1 C9 H9 126.5
C6 C10 C9 108.0(8)
C6 C10 Fe1 70.4(5)
C9 C10 Fe1 69.8(5)
C6 C10 H10 126.0
C9 C10 H10 126.0
Fe1 C10 H10 125.4
C12 C11 C1 177.8(8)
C11 C12 C13 178.9(9)
C12 C13 C17 127.0(7)
C12 C13 C14 125.5(7)
C17 C13 C14 107.4(6)
C12 C13 Fe2 129.8(5)
C17 C13 Fe2 69.4(4)
C14 C13 Fe2 68.9(4)
C15 C14 C13 107.1(6)
C15 C14 Fe2 70.1(4)
C13 C14 Fe2 70.1(4)
C15 C14 H14 126.5
C13 C14 H14 126.5
Fe2 C14 H14 124.9
C16 C15 C14 107.9(6)
C16 C15 Fe2 69.6(4)
C14 C15 Fe2 69.4(4)
C16 C15 H15 126.0
C14 C15 H15 126.0
Fe2 C15 H15 126.5
C17 C16 C15 110.3(7)
C17 C16 Fe2 70.6(4)
C15 C16 Fe2 70.7(4)
C17 C16 H16 124.9
C15 C16 H16 124.9
Fe2 C16 H16 125.4
C16 C17 C13 107.3(6)
C16 C17 Fe2 69.7(4)
C13 C17 Fe2 70.0(4)
C16 C17 H17 126.4
C13 C17 H17 126.4
Fe2 C17 H17 125.5
C19 C18 C22 107.0(5)
C19 C18 C23 125.9(6)
C22 C18 C23 127.0(6)
C19 C18 Fe2 69.9(3)
C22 C18 Fe2 69.7(3)
C23 C18 Fe2 123.5(4)
C20 C19 C18 108.6(6)
C20 C19 Fe2 70.7(4)
C18 C19 Fe2 69.5(3)
C20 C19 H19 125.7
C18 C19 H19 125.7
Fe2 C19 H19 125.7
C19 C20 C21 107.6(6)
C19 C20 Fe2 69.2(3)
C21 C20 Fe2 69.6(4)
C19 C20 H20 126.2
C21 C20 H20 126.2
Fe2 C20 H20 126.6
C22 C21 C20 108.2(6)
C22 C21 Fe2 69.5(3)
C20 C21 Fe2 70.1(4)
C22 C21 H21 125.9
C20 C21 H21 125.9
Fe2 C21 H21 126.1
C21 C22 C18 108.6(6)
C21 C22 Fe2 70.7(4)
C18 C22 Fe2 69.5(3)
C21 C22 H22 125.7
C18 C22 H22 125.7
Fe2 C22 H22 125.7
C24 C23 C32 117.5(6)
C24 C23 C18 120.4(6)
C32 C23 C18 122.1(6)
C25 C24 C23 120.0(6)
C25 C24 H24 120.0
C23 C24 H24 120.0
N2 C25 C24 122.4(6)
N2 C25 C26 116.2(5)
C24 C25 C26 121.4(6)
N1 C26 C30 122.6(6)
N1 C26 C25 116.4(5)
C30 C26 C25 121.0(6)
N1 C27 C28 122.9(7)
N1 C27 H27 118.6
C28 C27 H27 118.6
C27 C28 C29 119.6(7)
C27 C28 H28 120.2
C29 C28 H28 120.2
C30 C29 C28 118.7(7)
C30 C29 H29 120.6
C28 C29 H29 120.6
C29 C30 C26 118.6(7)
C29 C30 H30 120.7
C26 C30 H30 120.7
N2 C31 C32 122.4(6)
N2 C31 C33 115.8(5)
C32 C31 C33 121.8(5)
C31 C32 C23 119.5(6)
C31 C32 H32 120.2
C23 C32 H32 120.2
N3 C33 C34 121.6(6)
N3 C33 C31 117.2(5)
C34 C33 C31 121.0(6)
C33 C34 C35 119.7(6)
C33 C34 H34 120.2
C35 C34 H34 120.2
C36 C35 C34 118.7(6)
C36 C35 H35 120.7
C34 C35 H35 120.7
C35 C36 C37 118.4(6)
C35 C36 H36 120.8
C37 C36 H36 120.8
N3 C37 C36 124.1(6)
N3 C37 H37 118.0
C36 C37 H37 118.0
C39 C38 C42 106.1(6)
C39 C38 C48 128.0(7)
C42 C38 C48 125.6(7)
C39 C38 Fe3 69.6(4)
C42 C38 Fe3 69.1(4)
C48 C38 Fe3 121.2(5)
C40 C39 C38 109.3(7)
C40 C39 Fe3 70.1(4)
C38 C39 Fe3 69.3(4)
C40 C39 H39 125.4
C38 C39 H39 125.4
Fe3 C39 H39 126.8
C39 C40 C41 107.3(7)
C39 C40 Fe3 69.3(4)
C41 C40 Fe3 69.1(5)
C39 C40 H40 126.3
C41 C40 H40 126.3
Fe3 C40 H40 126.8
C42 C41 C40 108.4(7)
C42 C41 Fe3 69.4(4)
C40 C41 Fe3 70.1(5)
C42 C41 H41 125.8
C40 C41 H41 125.8
Fe3 C41 H41 126.2
C41 C42 C38 108.9(8)
C41 C42 Fe3 70.1(5)
C38 C42 Fe3 69.5(4)
C41 C42 H42 125.5
C38 C42 H42 125.5
Fe3 C42 H42 126.4
C44 C43 C47 109.1(9)
C44 C43 Fe3 71.1(5)
C47 C43 Fe3 68.7(5)
C44 C43 H43 125.4
C47 C43 H43 125.4
Fe3 C43 H43 126.3
C43 C44 C45 108.1(10)
C43 C44 Fe3 68.7(5)
C45 C44 Fe3 69.3(5)
C43 C44 H44 126.0
C45 C44 H44 126.0
Fe3 C44 H44 127.7
C44 C45 C46 108.8(9)
C44 C45 Fe3 70.4(5)
C46 C45 Fe3 68.8(5)
C44 C45 H45 125.6
C46 C45 H45 125.6
Fe3 C45 H45 126.8
C45 C46 C47 107.0(10)
C45 C46 Fe3 70.4(5)
C47 C46 Fe3 68.3(5)
C45 C46 H46 126.5
C47 C46 H46 126.5
Fe3 C46 H46 126.4
C43 C47 C46 107.0(10)
C43 C47 Fe3 70.1(5)
C46 C47 Fe3 69.5(5)
C43 C47 H47 126.5
C46 C47 H47 126.5
Fe3 C47 H47 125.5
C49 C48 C38 175.1(8)
C48 C49 C50 176.5(8)
C49 C50 C54 127.7(6)
C49 C50 C51 125.5(6)
C54 C50 C51 106.8(5)
C49 C50 Fe4 123.9(5)
C54 C50 Fe4 69.4(4)
C51 C50 Fe4 69.5(3)
C52 C51 C50 108.0(6)
C52 C51 Fe4 70.3(4)
C50 C51 Fe4 69.0(4)
C52 C51 H51 126.0
C50 C51 H51 126.0
Fe4 C51 H51 126.2
C51 C52 C53 108.6(6)
C51 C52 Fe4 69.3(4)
C53 C52 Fe4 70.4(4)
C51 C52 H52 125.7
C53 C52 H52 125.7
Fe4 C52 H52 126.1
C54 C53 C52 108.0(6)
C54 C53 Fe4 68.5(4)
C52 C53 Fe4 69.3(4)
C54 C53 H53 126.0
C52 C53 H53 126.0
Fe4 C53 H53 127.8
C53 C54 C50 108.7(6)
C53 C54 Fe4 71.3(4)
C50 C54 Fe4 69.4(4)
C53 C54 H54 125.7
C50 C54 H54 125.7
Fe4 C54 H54 125.3
C56 C55 C59 107.0(6)
C56 C55 C60 127.6(6)
C59 C55 C60 125.3(6)
C56 C55 Fe4 68.6(3)
C59 C55 Fe4 69.7(3)
C60 C55 Fe4 123.2(4)
C57 C56 C55 109.1(6)
C57 C56 Fe4 70.4(4)
C55 C56 Fe4 70.5(4)
C57 C56 H56 125.5
C55 C56 H56 125.5
Fe4 C56 H56 125.3
C56 C57 C58 108.1(6)
C56 C57 Fe4 68.9(4)
C58 C57 Fe4 70.1(4)
C56 C57 H57 125.9
C58 C57 H57 125.9
Fe4 C57 H57 126.6
C57 C58 C59 107.9(6)
C57 C58 Fe4 69.2(4)
C59 C58 Fe4 69.7(3)
C57 C58 H58 126.1
C59 C58 H58 126.1
Fe4 C58 H58 126.6
C58 C59 C55 107.9(6)
C58 C59 Fe4 69.6(4)
C55 C59 Fe4 69.2(3)
C58 C59 H59 126.0
C55 C59 H59 126.0
Fe4 C59 H59 126.8
C61 C60 C69 117.0(6)
C61 C60 C55 120.6(5)
C69 C60 C55 122.3(5)
C60 C61 C62 120.7(6)
C60 C61 H61 119.7
C62 C61 H61 119.7
N5 C62 C61 121.9(6)
N5 C62 C63 116.3(5)
C61 C62 C63 121.8(5)
N4 C63 C67 121.7(6)
N4 C63 C62 116.7(5)
C67 C63 C62 121.6(6)
N4 C64 C65 124.1(6)
N4 C64 H64 117.9
C65 C64 H64 117.9
C64 C65 C66 118.1(6)
C64 C65 H65 120.9
C66 C65 H65 120.9
C67 C66 C65 119.1(6)
C67 C66 H66 120.5
C65 C66 H66 120.5
C66 C67 C63 119.5(6)
C66 C67 H67 120.2
C63 C67 H67 120.2
N5 C68 C69 123.2(6)
N5 C68 C70 114.8(5)
C69 C68 C70 122.0(6)
C68 C69 C60 119.5(6)
C68 C69 H69 120.2
C60 C69 H69 120.2
N6 C70 C71 122.4(6)
N6 C70 C68 116.8(6)
C71 C70 C68 120.7(6)
C72 C71 C70 119.1(7)
C72 C71 H71 120.5
C70 C71 H71 120.5
C73 C72 C71 119.2(8)
C73 C72 H72 120.4
C71 C72 H72 120.4
C74 C73 C72 117.5(7)
C74 C73 H73 121.3
C72 C73 H73 121.3
N6 C74 C73 125.2(7)
N6 C74 H74 117.4
C73 C74 H74 117.4

loop_
_geom_bond_atom_site_label_1
_geom_bond_atom_site_label_2
_geom_bond_distance
Fe2 C16 2.035(7)
Fe2 C18 2.038(6)
Fe2 C22 2.040(6)
Fe2 C14 2.040(7)
Fe2 C19 2.042(6)
Fe2 C17 2.046(7)
Fe2 C15 2.049(6)
Fe2 C21 2.055(6)
Fe2 C13 2.055(6)
Fe2 C20 2.062(6)
Fe4 C56 2.020(6)
Fe4 C54 2.031(6)
Fe4 C50 2.032(6)
Fe4 C51 2.039(6)
Fe4 C57 2.040(6)
Fe4 C55 2.045(6)
Fe4 C58 2.051(6)
Fe4 C59 2.052(6)
Fe4 C52 2.052(6)
Fe4 C53 2.068(6)
Fe1 C7 2.029(7)
Fe1 C8 2.029(7)
Fe1 C10 2.031(8)
Fe1 C6 2.034(7)
Fe1 C3 2.035(8)
Fe1 C4 2.037(8)
Fe1 C9 2.039(8)
Fe1 C2 2.039(7)
Fe1 C5 2.041(7)
Fe1 C1 2.047(7)
Fe3 C47 2.011(9)
Fe3 C42 2.017(8)
Fe3 C38 2.023(7)
Fe3 C41 2.026(8)
Fe3 C46 2.027(9)
Fe3 C39 2.028(7)
Fe3 C43 2.030(8)
Fe3 C40 2.039(7)
Fe3 C45 2.047(8)
Fe3 C44 2.062(9)
N2 C25 1.347(8)
N2 C31 1.352(8)
N3 C37 1.341(8)
N3 C33 1.343(7)
N6 C70 1.333(8)
N6 C74 1.338(9)
N4 C64 1.333(8)
N4 C63 1.343(8)
N5 C62 1.344(7)
N5 C68 1.349(7)
N1 C26 1.344(8)
N1 C27 1.345(8)
C1 C5 1.427(10)
C1 C2 1.432(10)
C1 C11 1.455(10)
C2 C3 1.410(10)
C2 H2 0.9300
C3 C4 1.413(11)
C3 H3 0.9300
C4 C5 1.415(10)
C4 H4 0.9300
C5 H5 0.9300
C6 C10 1.374(11)
C6 C7 1.427(11)
C6 H6 0.9300
C7 C8 1.375(10)
C7 H7 0.9300
C8 C9 1.402(11)
C8 H8 0.9300
C9 C10 1.426(12)
C9 H9 0.9300
C10 H10 0.9300
C11 C12 1.208(10)
C12 C13 1.414(10)
C13 C17 1.424(10)
C13 C14 1.434(9)
C14 C15 1.413(9)
C14 H14 0.9300
C15 C16 1.388(10)
C15 H15 0.9300
C16 C17 1.385(9)
C16 H16 0.9300
C17 H17 0.9300
C18 C19 1.415(8)
C18 C22 1.421(8)
C18 C23 1.474(8)
C19 C20 1.407(9)
C19 H19 0.9300
C20 C21 1.418(9)
C20 H20 0.9300
C21 C22 1.397(8)
C21 H21 0.9300
C22 H22 0.9300
C23 C24 1.394(8)
C23 C32 1.400(8)
C24 C25 1.387(8)
C24 H24 0.9300
C25 C26 1.479(8)
C26 C30 1.390(9)
C27 C28 1.362(10)
C27 H27 0.9300
C28 C29 1.380(10)
C28 H28 0.9300
C29 C30 1.377(9)
C29 H29 0.9300
C30 H30 0.9300
C31 C32 1.390(8)
C31 C33 1.492(8)
C32 H32 0.9300
C33 C34 1.387(8)
C34 C35 1.388(8)
C34 H34 0.9300
C35 C36 1.371(9)
C35 H35 0.9300
C36 C37 1.374(9)
C36 H36 0.9300
C37 H37 0.9300
C38 C39 1.420(10)
C38 C42 1.429(10)
C38 C48 1.433(9)
C39 C40 1.410(10)
C39 H39 0.9300
C40 C41 1.415(12)
C40 H40 0.9300
C41 C42 1.399(10)
C41 H41 0.9300
C42 H42 0.9300
C43 C44 1.406(12)
C43 C47 1.421(14)
C43 H43 0.9300
C44 C45 1.418(12)
C44 H44 0.9300
C45 C46 1.422(14)
C45 H45 0.9300
C46 C47 1.454(12)
C46 H46 0.9300
C47 H47 0.9300
C48 C49 1.204(9)
C49 C50 1.414(9)
C50 C54 1.431(9)
C50 C51 1.441(9)
C51 C52 1.410(9)
C51 H51 0.9300
C52 C53 1.420(9)
C52 H52 0.9300
C53 C54 1.409(8)
C53 H53 0.9300
C54 H54 0.9300
C55 C56 1.422(9)
C55 C59 1.437(8)
C55 C60 1.478(8)
C56 C57 1.411(9)
C56 H56 0.9300
C57 C58 1.421(9)
C57 H57 0.9300
C58 C59 1.429(8)
C58 H58 0.9300
C59 H59 0.9300
C60 C61 1.382(8)
C60 C69 1.399(8)
C61 C62 1.391(8)
C61 H61 0.9300
C62 C63 1.481(8)
C63 C67 1.389(8)
C64 C65 1.372(9)
C64 H64 0.9300
C65 C66 1.376(9)
C65 H65 0.9300
C66 C67 1.370(9)
C66 H66 0.9300
C67 H67 0.9300
C68 C69 1.377(8)
C68 C70 1.510(8)
C69 H69 0.9300
C70 C71 1.382(9)
C71 C72 1.377(10)
C71 H71 0.9300
C72 C73 1.376(11)
C72 H72 0.9300
C73 C74 1.359(10)
C73 H73 0.9300
C74 H74 0.9300
